data_7024767
loop_
_publ_author_name
'Robson, Kiyoshi C. D.'
'Phillips, Cory D.'
'Patrick, Brian O.'
'McNeil, W. Stephen'

_publ_section_title
;
 Synthesis and characterisation of bis(beta-ketoaminato) complexes of
 cobalt(II).
;
_journal_issue 10
_journal_name_full 'Dalton transactions (Cambridge, England : 2003)'
_journal_page_first 2573
_journal_page_last 2578
_journal_paper_doi 10.1039/b921153e
_journal_volume 39
_journal_year 2010
_chemical_formula_sum 'C34 H26 Co F6 N2 O2'
_chemical_formula_weight 667.50
_chemical_name_systematic
;
?
;
_space_group_IT_number 15
_symmetry_cell_setting monoclinic
_symmetry_space_group_name_Hall '-C 2yc'
_symmetry_space_group_name_H-M 'C 1 2/c 1'
_atom_sites_solution_hydrogens geom
_atom_sites_solution_primary direct
_atom_sites_solution_secondary difmap
_audit_creation_method SHELXL-97
_cell_angle_alpha 90.00
_cell_angle_beta 100.456(4)
_cell_angle_gamma 90.00
_cell_formula_units_Z 8
_cell_length_a 19.808(3)
_cell_length_b 10.5730(10)
_cell_length_c 30.606(4)
_cell_measurement_reflns_used 6572
_cell_measurement_temperature 173(2)
_cell_measurement_theta_max 26.06
_cell_measurement_theta_min 2.47
_cell_volume 6303.4(14)
_computing_structure_refinement 'SHELXL-97 (Sheldrick, 1997)'
_diffrn_ambient_temperature 173(2)
_diffrn_measured_fraction_theta_full 0.992
_diffrn_measured_fraction_theta_max 0.992
_diffrn_measurement_device_type 'Bruker X8 APEX II'
_diffrn_measurement_method 'area detector'
_diffrn_radiation_monochromator graphite
_diffrn_radiation_source 'fine-focus sealed tube'
_diffrn_radiation_type MoK\a
_diffrn_radiation_wavelength 0.71073
_diffrn_reflns_av_R_equivalents 0.0414
_diffrn_reflns_av_sigmaI/netI 0.0409
_diffrn_reflns_limit_h_max 25
_diffrn_reflns_limit_h_min -25
_diffrn_reflns_limit_k_max 13
_diffrn_reflns_limit_k_min -13
_diffrn_reflns_limit_l_max 40
_diffrn_reflns_limit_l_min -37
_diffrn_reflns_number 30353
_diffrn_reflns_theta_full 28.00
_diffrn_reflns_theta_max 28.00
_diffrn_reflns_theta_min 2.09
_exptl_absorpt_coefficient_mu 0.613
_exptl_absorpt_correction_T_max 0.912
_exptl_absorpt_correction_T_min 0.679
_exptl_absorpt_correction_type multi-scan
_exptl_crystal_colour red
_exptl_crystal_density_diffrn 1.407
_exptl_crystal_density_method 'not measured'
_exptl_crystal_description irregular
_exptl_crystal_F_000 2728
_exptl_crystal_size_max 0.45
_exptl_crystal_size_mid 0.20
_exptl_crystal_size_min 0.15
_refine_diff_density_max 0.400
_refine_diff_density_min -0.402
_refine_diff_density_rms 0.055
_refine_ls_extinction_method none
_refine_ls_goodness_of_fit_ref 0.994
_refine_ls_hydrogen_treatment constr
_refine_ls_matrix_type full
_refine_ls_number_parameters 464
_refine_ls_number_reflns 7546
_refine_ls_number_restraints 45
_refine_ls_restrained_S_all 1.025
_refine_ls_R_factor_all 0.0726
_refine_ls_R_factor_gt 0.0442
_refine_ls_shift/su_max 0.002
_refine_ls_shift/su_mean 0.001
_refine_ls_structure_factor_coef Fsqd
_refine_ls_weighting_details 'calc w=1/[\s^2^(Fo^2^)+(0.0543P)^2^+5.9792P] where P=(Fo^2^+2Fc^2^)/3'
_refine_ls_weighting_scheme calc
_refine_ls_wR_factor_gt 0.1018
_refine_ls_wR_factor_ref 0.1167
_reflns_number_gt 5418
_reflns_number_total 7546
_reflns_threshold_expression >2sigma(I)
_cod_data_source_file b921153e.txt
_cod_data_source_block sm005
_cod_original_sg_symbol_H-M 'C 2/c'
_cod_database_code 7024767

loop_
_symmetry_equiv_pos_as_xyz
'x, y, z'
'-x, y, -z+1/2'
'x+1/2, y+1/2, z'
'-x+1/2, y+1/2, -z+1/2'
'-x, -y, -z'
'x, -y, z-1/2'
'-x+1/2, -y+1/2, -z'
'x+1/2, -y+1/2, z-1/2'

loop_
_atom_site_label
_atom_site_type_symbol
_atom_site_fract_x
_atom_site_fract_y
_atom_site_fract_z
_atom_site_U_iso_or_equiv
_atom_site_adp_type
_atom_site_occupancy
_atom_site_symmetry_multiplicity
_atom_site_calc_flag
_atom_site_refinement_flags
_atom_site_disorder_assembly
_atom_site_disorder_group
C1 C 0.83572(11) 0.0419(2) 0.74711(7) 0.0328(5) Uani 1 1 d . . .
C2 C 0.86618(12) -0.0722(2) 0.73963(8) 0.0392(5) Uani 1 1 d . . .
H2 H 0.8607 -0.1385 0.7596 0.047 Uiso 1 1 calc R . .
C3 C 0.90452(12) -0.1037(2) 0.70612(8) 0.0374(5) Uani 1 1 d . . .
C4 C 0.92925(16) -0.2386(3) 0.70486(11) 0.0582(8) Uani 1 1 d . . .
H4A H 0.8980 -0.2859 0.6821 0.087 Uiso 1 1 calc R . .
H4B H 0.9303 -0.2782 0.7339 0.087 Uiso 1 1 calc R . .
H4C H 0.9755 -0.2393 0.6977 0.087 Uiso 1 1 calc R . .
C5 C 0.80146(11) 0.0563(2) 0.78647(8) 0.0340(5) Uani 1 1 d . . .
C6 C 0.79176(14) 0.1767(3) 0.80205(9) 0.0465(6) Uani 1 1 d . . .
H6 H 0.8062 0.2479 0.7872 0.056 Uiso 1 1 calc R . .
C7 C 0.76140(17) 0.1952(3) 0.83890(10) 0.0593(8) Uani 1 1 d . . .
H7 H 0.7554 0.2786 0.8492 0.071 Uiso 1 1 calc R . .
C8 C 0.73982(16) 0.0926(3) 0.86075(10) 0.0579(8) Uani 1 1 d . . .
H8 H 0.7191 0.1050 0.8861 0.069 Uiso 1 1 calc R . .
C9 C 0.74850(15) -0.0267(3) 0.84571(10) 0.0535(7) Uani 1 1 d . . .
H9 H 0.7334 -0.0972 0.8606 0.064 Uiso 1 1 calc R . .
C10 C 0.77902(13) -0.0462(2) 0.80892(9) 0.0433(6) Uani 1 1 d . . .
H10 H 0.7847 -0.1299 0.7989 0.052 Uiso 1 1 calc R . .
C11 C 0.95918(11) -0.0505(2) 0.64448(8) 0.0334(5) Uani 1 1 d . . .
C12 C 0.93542(13) -0.1329(2) 0.60961(8) 0.0405(6) Uani 1 1 d . . .
H12 H 0.8927 -0.1748 0.6083 0.049 Uiso 1 1 calc R . .
C13 C 0.97379(14) -0.1541(3) 0.57679(9) 0.0450(6) Uani 1 1 d . . .
H13 H 0.9575 -0.2110 0.5532 0.054 Uiso 1 1 calc R . .
C14 C 1.03585(13) -0.0924(3) 0.57826(8) 0.0434(6) Uani 1 1 d . A .
C15 C 1.05932(13) -0.0083(3) 0.61239(9) 0.0461(6) Uani 1 1 d . . .
H15 H 1.1016 0.0349 0.6132 0.055 Uiso 1 1 calc R . .
C16 C 1.02098(12) 0.0124(2) 0.64522(8) 0.0405(6) Uani 1 1 d . . .
H16 H 1.0371 0.0702 0.6685 0.049 Uiso 1 1 calc R . .
C17 C 1.07832(17) -0.1166(3) 0.54341(11) 0.0610(8) Uani 1 1 d . . .
C18 C 0.96375(11) 0.3722(2) 0.65748(8) 0.0309(5) Uani 1 1 d . . .
C19 C 0.92215(12) 0.3872(2) 0.61610(8) 0.0365(5) Uani 1 1 d . . .
H19 H 0.9314 0.4591 0.5995 0.044 Uiso 1 1 calc R . .
C20 C 0.86782(11) 0.3086(2) 0.59571(8) 0.0346(5) Uani 1 1 d . . .
C21 C 0.83172(15) 0.3484(3) 0.54990(9) 0.0509(7) Uani 1 1 d . . .
H21A H 0.8551 0.3108 0.5274 0.076 Uiso 1 1 calc R . .
H21B H 0.8327 0.4408 0.5475 0.076 Uiso 1 1 calc R . .
H21C H 0.7840 0.3193 0.5451 0.076 Uiso 1 1 calc R . .
C22 C 1.02388(11) 0.4577(2) 0.67242(8) 0.0319(5) Uani 1 1 d . . .
C23 C 1.06827(13) 0.4282(2) 0.71161(9) 0.0438(6) Uani 1 1 d . . .
H23 H 1.0587 0.3577 0.7287 0.053 Uiso 1 1 calc R . .
C24 C 1.12617(14) 0.5001(3) 0.72604(10) 0.0503(7) Uani 1 1 d . . .
H24 H 1.1564 0.4774 0.7526 0.060 Uiso 1 1 calc R . .
C25 C 1.14053(13) 0.6039(2) 0.70238(10) 0.0444(6) Uani 1 1 d . . .
H25 H 1.1808 0.6523 0.7123 0.053 Uiso 1 1 calc R . .
C26 C 1.09615(14) 0.6370(2) 0.66436(10) 0.0486(7) Uani 1 1 d . . .
H26 H 1.1051 0.7103 0.6484 0.058 Uiso 1 1 calc R . .
C27 C 1.03811(13) 0.5646(2) 0.64894(9) 0.0418(6) Uani 1 1 d . . .
H27 H 1.0080 0.5880 0.6223 0.050 Uiso 1 1 calc R . .
C28 C 0.79784(12) 0.1221(2) 0.59219(8) 0.0339(5) Uani 1 1 d . . .
C29 C 0.80944(14) 0.0582(3) 0.55467(8) 0.0465(6) Uani 1 1 d . . .
H29 H 0.8495 0.0760 0.5428 0.056 Uiso 1 1 calc R . .
C30 C 0.76315(16) -0.0309(3) 0.53456(9) 0.0562(8) Uani 1 1 d . . .
H30 H 0.7713 -0.0741 0.5088 0.067 Uiso 1 1 calc R . .
C31 C 0.70517(16) -0.0574(3) 0.55172(11) 0.0577(8) Uani 1 1 d . B .
C32 C 0.69384(16) 0.0034(3) 0.58951(12) 0.0608(8) Uani 1 1 d . . .
H32 H 0.6541 -0.0159 0.6016 0.073 Uiso 1 1 calc R . .
C33 C 0.74036(13) 0.0928(2) 0.61005(10) 0.0458(6) Uani 1 1 d . . .
H33 H 0.7327 0.1338 0.6363 0.055 Uiso 1 1 calc R . .
C34 C 0.6543(2) -0.1539(3) 0.53009(13) 0.0910(14) Uani 1 1 d D . .
N1 N 0.91953(9) -0.01920(18) 0.67743(6) 0.0328(4) Uani 1 1 d . . .
N2 N 0.84686(9) 0.20809(18) 0.61543(6) 0.0306(4) Uani 1 1 d . . .
O1 O 0.83498(8) 0.14228(14) 0.72270(5) 0.0365(4) Uani 1 1 d . . .
O2 O 0.95602(8) 0.28573(15) 0.68543(5) 0.0377(4) Uani 1 1 d . . .
F1 F 1.1115(11) -0.2255(19) 0.5507(4) 0.183(8) Uani 0.476(17) 1 d PD A 1
F2 F 1.1255(10) -0.0348(18) 0.5413(7) 0.163(8) Uani 0.476(17) 1 d PD A 1
F3 F 1.0452(5) -0.1310(15) 0.5038(3) 0.102(5) Uani 0.476(17) 1 d PD A 1
F4 F 0.5956(3) -0.0944(7) 0.5153(4) 0.104(3) Uani 0.425(12) 1 d PD B 1
F5 F 0.6671(5) -0.2041(12) 0.4941(3) 0.166(7) Uani 0.425(12) 1 d PD B 1
F6 F 0.6381(7) -0.2404(11) 0.5549(3) 0.255(14) Uani 0.425(12) 1 d PD B 1
Co1 Co 0.887574(16) 0.15684(3) 0.676235(10) 0.03139(10) Uani 1 1 d . . .
F1B F 1.1360(4) -0.1618(14) 0.5574(4) 0.122(5) Uani 0.524(17) 1 d PD A 2
F2B F 1.0891(8) -0.0099(9) 0.5228(4) 0.120(5) Uani 0.524(17) 1 d PD A 2
F3B F 1.0490(6) -0.1883(16) 0.5119(5) 0.143(6) Uani 0.524(17) 1 d PD A 2
F4B F 0.5936(3) -0.1503(9) 0.5375(4) 0.239(9) Uani 0.575(12) 1 d PD B 2
F5B F 0.6521(6) -0.1627(7) 0.48742(16) 0.155(6) Uani 0.575(12) 1 d PD B 2
F6B F 0.6763(4) -0.2687(5) 0.5430(2) 0.101(3) Uani 0.575(12) 1 d PD B 2

loop_
_atom_site_aniso_label
_atom_site_aniso_U_11
_atom_site_aniso_U_22
_atom_site_aniso_U_33
_atom_site_aniso_U_23
_atom_site_aniso_U_13
_atom_site_aniso_U_12
C1 0.0301(11) 0.0365(12) 0.0322(12) 0.0050(9) 0.0067(9) -0.0059(9)
C2 0.0416(13) 0.0371(12) 0.0424(14) 0.0126(10) 0.0167(11) 0.0017(10)
C3 0.0348(12) 0.0383(12) 0.0404(13) 0.0086(11) 0.0105(10) 0.0005(10)
C4 0.0674(19) 0.0487(16) 0.068(2) 0.0215(14) 0.0368(16) 0.0196(14)
C5 0.0302(11) 0.0405(12) 0.0321(12) 0.0054(10) 0.0077(9) -0.0017(9)
C6 0.0551(16) 0.0454(15) 0.0426(14) 0.0025(12) 0.0185(12) -0.0069(12)
C7 0.077(2) 0.0540(17) 0.0548(18) -0.0053(14) 0.0320(16) -0.0020(15)
C8 0.0592(18) 0.075(2) 0.0465(16) 0.0078(15) 0.0289(14) 0.0035(15)
C9 0.0565(17) 0.0568(17) 0.0546(17) 0.0174(14) 0.0296(14) 0.0019(13)
C10 0.0433(14) 0.0420(14) 0.0492(15) 0.0107(12) 0.0209(12) 0.0005(11)
C11 0.0328(12) 0.0357(12) 0.0328(12) 0.0075(10) 0.0086(9) 0.0036(9)
C12 0.0367(13) 0.0433(14) 0.0409(13) -0.0004(11) 0.0053(10) -0.0027(10)
C13 0.0492(15) 0.0488(14) 0.0362(13) -0.0050(12) 0.0053(11) 0.0034(12)
C14 0.0422(14) 0.0533(15) 0.0371(13) 0.0058(12) 0.0141(11) 0.0092(12)
C15 0.0390(14) 0.0560(16) 0.0464(15) 0.0020(13) 0.0158(12) -0.0047(12)
C16 0.0361(13) 0.0467(14) 0.0400(13) -0.0006(11) 0.0103(10) -0.0049(10)
C17 0.063(2) 0.078(2) 0.0475(18) 0.0014(16) 0.0234(15) 0.0121(17)
C18 0.0328(11) 0.0277(11) 0.0348(12) 0.0027(9) 0.0130(9) 0.0008(8)
C19 0.0380(13) 0.0369(12) 0.0362(13) 0.0113(10) 0.0110(10) -0.0012(10)
C20 0.0339(12) 0.0403(12) 0.0304(11) 0.0059(9) 0.0082(9) 0.0062(9)
C21 0.0582(17) 0.0519(15) 0.0388(14) 0.0117(12) -0.0019(12) 0.0030(13)
C22 0.0318(11) 0.0278(10) 0.0387(12) -0.0009(9) 0.0134(9) 0.0009(9)
C23 0.0449(14) 0.0407(13) 0.0451(14) 0.0051(11) 0.0061(12) -0.0095(11)
C24 0.0476(15) 0.0473(15) 0.0529(16) 0.0011(13) 0.0014(13) -0.0096(12)
C25 0.0380(13) 0.0365(12) 0.0613(17) -0.0116(12) 0.0157(12) -0.0076(10)
C26 0.0475(15) 0.0320(13) 0.0713(19) 0.0067(12) 0.0243(14) -0.0067(11)
C27 0.0389(13) 0.0357(12) 0.0522(15) 0.0096(11) 0.0119(11) 0.0001(10)
C28 0.0351(12) 0.0317(11) 0.0327(12) -0.0008(9) 0.0006(9) 0.0066(9)
C29 0.0494(15) 0.0530(15) 0.0349(13) -0.0049(12) 0.0020(11) 0.0096(12)
C30 0.069(2) 0.0513(16) 0.0412(15) -0.0148(13) -0.0080(14) 0.0135(14)
C31 0.0620(19) 0.0364(14) 0.0641(19) -0.0090(13) -0.0168(15) 0.0013(13)
C32 0.0508(17) 0.0487(16) 0.083(2) -0.0084(16) 0.0119(16) -0.0143(13)
C33 0.0437(14) 0.0420(14) 0.0539(16) -0.0099(12) 0.0148(12) -0.0071(11)
C34 0.104(3) 0.054(2) 0.098(3) -0.016(2) -0.026(3) -0.017(2)
N1 0.0301(9) 0.0370(10) 0.0321(10) 0.0029(8) 0.0079(8) -0.0026(8)
N2 0.0297(9) 0.0354(9) 0.0274(9) 0.0011(8) 0.0070(7) 0.0015(8)
O1 0.0445(9) 0.0338(8) 0.0338(8) 0.0055(7) 0.0140(7) -0.0025(7)
O2 0.0473(9) 0.0352(8) 0.0300(8) 0.0063(7) 0.0054(7) -0.0122(7)
F1 0.278(17) 0.182(12) 0.130(11) 0.078(8) 0.146(12) 0.177(12)
F2 0.171(12) 0.185(14) 0.177(14) -0.107(11) 0.146(10) -0.108(11)
F3 0.083(6) 0.191(12) 0.035(3) 0.004(5) 0.015(3) 0.036(7)
F4 0.052(4) 0.075(5) 0.167(7) -0.036(5) -0.025(4) -0.027(3)
F5 0.090(5) 0.146(9) 0.235(15) -0.153(10) -0.039(6) 0.025(6)
F6 0.35(3) 0.195(16) 0.154(12) 0.092(12) -0.131(14) -0.221(16)
Co1 0.03723(17) 0.03141(16) 0.02624(16) 0.00363(13) 0.00764(12) -0.00548(13)
F1B 0.069(4) 0.221(15) 0.083(4) 0.012(8) 0.030(3) 0.080(6)
F2B 0.185(11) 0.093(6) 0.115(7) 0.037(6) 0.119(7) 0.030(7)
F3B 0.147(10) 0.187(11) 0.122(10) -0.105(8) 0.093(8) -0.075(8)
F4B 0.092(6) 0.165(11) 0.47(2) -0.202(14) 0.077(10) -0.081(6)
F5B 0.268(13) 0.078(4) 0.079(5) 0.018(4) -0.078(6) -0.090(6)
F6B 0.156(6) 0.047(3) 0.095(4) -0.006(2) 0.011(4) -0.039(3)

loop_
_atom_type_symbol
_atom_type_description
_atom_type_scat_dispersion_real
_atom_type_scat_dispersion_imag
_atom_type_scat_source
C C 0.0033 0.0016 'International Tables Vol C Tables 4.2.6.8 and 6.1.1.4'
H H 0.0000 0.0000 'International Tables Vol C Tables 4.2.6.8 and 6.1.1.4'
N N 0.0061 0.0033 'International Tables Vol C Tables 4.2.6.8 and 6.1.1.4'
O O 0.0106 0.0060 'International Tables Vol C Tables 4.2.6.8 and 6.1.1.4'
F F 0.0171 0.0103 'International Tables Vol C Tables 4.2.6.8 and 6.1.1.4'
Co Co 0.3494 0.9721 'International Tables Vol C Tables 4.2.6.8 and 6.1.1.4'

loop_
_geom_angle_atom_site_label_1
_geom_angle_atom_site_label_2
_geom_angle_atom_site_label_3
_geom_angle
O1 C1 C2 125.2(2)
O1 C1 C5 114.9(2)
C2 C1 C5 119.8(2)
C1 C2 C3 128.9(2)
C1 C2 H2 115.5
C3 C2 H2 115.5
N1 C3 C2 122.3(2)
N1 C3 C4 120.5(2)
C2 C3 C4 117.2(2)
C3 C4 H4A 109.5
C3 C4 H4B 109.5
H4A C4 H4B 109.5
C3 C4 H4C 109.5
H4A C4 H4C 109.5
H4B C4 H4C 109.5
C6 C5 C10 117.8(2)
C6 C5 C1 118.9(2)
C10 C5 C1 123.3(2)
C7 C6 C5 121.2(2)
C7 C6 H6 119.4
C5 C6 H6 119.4
C8 C7 C6 120.1(3)
C8 C7 H7 120.0
C6 C7 H7 120.0
C9 C8 C7 119.6(3)
C9 C8 H8 120.2
C7 C8 H8 120.2
C8 C9 C10 120.8(3)
C8 C9 H9 119.6
C10 C9 H9 119.6
C9 C10 C5 120.5(3)
C9 C10 H10 119.7
C5 C10 H10 119.8
C16 C11 C12 119.1(2)
C16 C11 N1 118.3(2)
C12 C11 N1 122.3(2)
C13 C12 C11 120.3(2)
C13 C12 H12 119.9
C11 C12 H12 119.9
C12 C13 C14 120.1(2)
C12 C13 H13 119.9
C14 C13 H13 120.0
C15 C14 C13 120.1(2)
C15 C14 C17 119.5(3)
C13 C14 C17 120.5(3)
C16 C15 C14 119.7(2)
C16 C15 H15 120.1
C14 C15 H15 120.1
C15 C16 C11 120.7(2)
C15 C16 H16 119.6
C11 C16 H16 119.6
F1B C17 F3 124.3(8)
F1B C17 F3B 107.2(7)
F3 C17 F3B 29.6(7)
F1B C17 F2 69.1(10)
F3 C17 F2 106.6(8)
F3B C17 F2 126.6(8)
F1B C17 F1 37.7(9)
F3 C17 F1 102.2(7)
F3B C17 F1 75.9(8)
F2 C17 F1 104.5(6)
F1B C17 F2B 105.9(6)
F3 C17 F2B 75.4(7)
F3B C17 F2B 103.6(6)
F2 C17 F2B 39.0(9)
F1 C17 F2B 134.5(8)
F1B C17 C14 114.9(6)
F3 C17 C14 116.0(6)
F3B C17 C14 113.6(6)
F2 C17 C14 115.4(5)
F1 C17 C14 110.7(7)
F2B C17 C14 110.7(5)
O2 C18 C19 124.6(2)
O2 C18 C22 114.3(2)
C19 C18 C22 121.1(2)
C18 C19 C20 127.9(2)
C18 C19 H19 116.1
C20 C19 H19 116.1
N2 C20 C19 123.2(2)
N2 C20 C21 120.7(2)
C19 C20 C21 116.1(2)
C20 C21 H21A 109.5
C20 C21 H21B 109.5
H21A C21 H21B 109.5
C20 C21 H21C 109.5
H21A C21 H21C 109.5
H21B C21 H21C 109.5
C23 C22 C27 118.1(2)
C23 C22 C18 118.2(2)
C27 C22 C18 123.7(2)
C24 C23 C22 120.8(2)
C24 C23 H23 119.6
C22 C23 H23 119.6
C25 C24 C23 120.7(3)
C25 C24 H24 119.6
C23 C24 H24 119.6
C26 C25 C24 119.3(2)
C26 C25 H25 120.3
C24 C25 H25 120.3
C25 C26 C27 120.7(2)
C25 C26 H26 119.6
C27 C26 H26 119.6
C26 C27 C22 120.2(2)
C26 C27 H27 119.9
C22 C27 H27 119.9
C33 C28 C29 119.3(2)
C33 C28 N2 118.8(2)
C29 C28 N2 121.6(2)
C30 C29 C28 120.4(3)
C30 C29 H29 119.8
C28 C29 H29 119.8
C31 C30 C29 120.1(3)
C31 C30 H30 119.9
C29 C30 H30 119.9
C30 C31 C32 120.0(3)
C30 C31 C34 120.7(3)
C32 C31 C34 119.3(3)
C31 C32 C33 120.2(3)
C31 C32 H32 119.9
C33 C32 H32 119.9
C28 C33 C32 120.0(3)
C28 C33 H33 120.0
C32 C33 H33 120.0
F6 C34 F4B 63.9(7)
F6 C34 F5B 125.7(7)
F4B C34 F5B 108.8(5)
F6 C34 F5 109.0(6)
F4B C34 F5 120.5(8)
F5B C34 F5 24.4(6)
F6 C34 F6B 42.8(7)
F4B C34 F6B 104.2(6)
F5B C34 F6B 100.5(4)
F5 C34 F6B 76.9(6)
F6 C34 F4 104.1(6)
F4B C34 F4 40.9(6)
F5B C34 F4 79.9(6)
F5 C34 F4 101.5(5)
F6B C34 F4 139.1(5)
F6 C34 C31 116.7(6)
F4B C34 C31 118.9(5)
F5B C34 C31 112.9(5)
F5 C34 C31 115.9(6)
F6B C34 C31 109.5(4)
F4 C34 C31 107.7(4)
C3 N1 C11 122.1(2)
C3 N1 Co1 122.79(16)
C11 N1 Co1 115.09(14)
C20 N2 C28 121.77(19)
C20 N2 Co1 122.92(15)
C28 N2 Co1 115.01(14)
C1 O1 Co1 122.87(15)
C18 O2 Co1 125.45(15)
O2 Co1 O1 114.57(7)
O2 Co1 N1 117.15(8)
O1 Co1 N1 97.28(7)
O2 Co1 N2 95.81(7)
O1 Co1 N2 122.70(7)
N1 Co1 N2 110.76(8)

loop_
_geom_bond_atom_site_label_1
_geom_bond_atom_site_label_2
_geom_bond_distance
C1 O1 1.297(3)
C1 C2 1.386(3)
C1 C5 1.494(3)
C2 C3 1.422(3)
C2 H2 0.9500
C3 N1 1.324(3)
C3 C4 1.511(4)
C4 H4A 0.9800
C4 H4B 0.9800
C4 H4C 0.9800
C5 C6 1.385(3)
C5 C10 1.399(3)
C6 C7 1.385(4)
C6 H6 0.9500
C7 C8 1.383(4)
C7 H7 0.9500
C8 C9 1.363(4)
C8 H8 0.9500
C9 C10 1.387(4)
C9 H9 0.9500
C10 H10 0.9500
C11 C16 1.390(3)
C11 C12 1.392(3)
C11 N1 1.425(3)
C12 C13 1.384(4)
C12 H12 0.9500
C13 C14 1.385(4)
C13 H13 0.9500
C14 C15 1.386(4)
C14 C17 1.496(4)
C15 C16 1.382(3)
C15 H15 0.9500
C16 H16 0.9500
C17 F1B 1.241(7)
C17 F3 1.278(8)
C17 F3B 1.280(9)
C17 F2 1.284(9)
C17 F1 1.324(12)
C17 F2B 1.329(9)
C18 O2 1.280(3)
C18 C19 1.389(3)
C18 C22 1.499(3)
C19 C20 1.412(3)
C19 H19 0.9500
C20 N2 1.326(3)
C20 C21 1.513(3)
C21 H21A 0.9800
C21 H21B 0.9800
C21 H21C 0.9800
C22 C23 1.388(3)
C22 C27 1.396(3)
C23 C24 1.380(3)
C23 H23 0.9500
C24 C25 1.373(4)
C24 H24 0.9500
C25 C26 1.370(4)
C25 H25 0.9500
C26 C27 1.391(4)
C26 H26 0.9500
C27 H27 0.9500
C28 C33 1.385(4)
C28 C29 1.387(3)
C28 N2 1.423(3)
C29 C30 1.380(4)
C29 H29 0.9500
C30 C31 1.376(5)
C30 H30 0.9500
C31 C32 1.377(4)
C31 C34 1.500(4)
C32 C33 1.388(4)
C32 H32 0.9500
C33 H33 0.9500
C34 F6 1.267(6)
C34 F4B 1.264(6)
C34 F5B 1.302(6)
C34 F5 1.288(6)
C34 F6B 1.325(6)
C34 F4 1.328(6)
N1 Co1 1.9642(19)
N2 Co1 1.9654(18)
O1 Co1 1.9156(16)
O2 Co1 1.9067(15)

loop_
_geom_torsion_atom_site_label_1
_geom_torsion_atom_site_label_2
_geom_torsion_atom_site_label_3
_geom_torsion_atom_site_label_4
_geom_torsion
O1 C1 C2 C3 2.7(4)
C5 C1 C2 C3 -176.0(2)
C1 C2 C3 N1 3.8(4)
C1 C2 C3 C4 -177.4(3)
O1 C1 C5 C6 -20.1(3)
C2 C1 C5 C6 158.8(2)
O1 C1 C5 C10 160.6(2)
C2 C1 C5 C10 -20.6(3)
C10 C5 C6 C7 0.6(4)
C1 C5 C6 C7 -178.8(3)
C5 C6 C7 C8 -0.3(5)
C6 C7 C8 C9 -0.1(5)
C7 C8 C9 C10 0.3(5)
C8 C9 C10 C5 -0.1(4)
C6 C5 C10 C9 -0.4(4)
C1 C5 C10 C9 179.0(2)
C16 C11 C12 C13 1.6(4)
N1 C11 C12 C13 175.8(2)
C11 C12 C13 C14 -0.6(4)
C12 C13 C14 C15 -0.7(4)
C12 C13 C14 C17 178.8(3)
C13 C14 C15 C16 0.9(4)
C17 C14 C15 C16 -178.6(3)
C14 C15 C16 C11 0.2(4)
C12 C11 C16 C15 -1.4(4)
N1 C11 C16 C15 -175.8(2)
C15 C14 C17 F1B 61.0(9)
C13 C14 C17 F1B -118.4(9)
C15 C14 C17 F3 -142.3(9)
C13 C14 C17 F3 38.2(9)
C15 C14 C17 F3B -174.9(10)
C13 C14 C17 F3B 5.6(11)
C15 C14 C17 F2 -16.6(15)
C13 C14 C17 F2 163.9(15)
C15 C14 C17 F1 101.9(13)
C13 C14 C17 F1 -77.6(13)
C15 C14 C17 F2B -58.9(9)
C13 C14 C17 F2B 121.6(9)
O2 C18 C19 C20 -4.6(4)
C22 C18 C19 C20 174.0(2)
C18 C19 C20 N2 3.0(4)
C18 C19 C20 C21 -179.5(2)
O2 C18 C22 C23 6.5(3)
C19 C18 C22 C23 -172.2(2)
O2 C18 C22 C27 -174.1(2)
C19 C18 C22 C27 7.3(3)
C27 C22 C23 C24 -2.4(4)
C18 C22 C23 C24 177.1(2)
C22 C23 C24 C25 1.3(4)
C23 C24 C25 C26 0.9(4)
C24 C25 C26 C27 -1.9(4)
C25 C26 C27 C22 0.8(4)
C23 C22 C27 C26 1.4(4)
C18 C22 C27 C26 -178.1(2)
C33 C28 C29 C30 1.9(4)
N2 C28 C29 C30 175.6(2)
C28 C29 C30 C31 -0.2(4)
C29 C30 C31 C32 -1.2(4)
C29 C30 C31 C34 179.8(3)
C30 C31 C32 C33 0.9(5)
C34 C31 C32 C33 179.9(3)
C29 C28 C33 C32 -2.2(4)
N2 C28 C33 C32 -176.1(2)
C31 C32 C33 C28 0.8(4)
C30 C31 C34 F6 127.5(9)
C32 C31 C34 F6 -51.5(10)
C30 C31 C34 F4B -159.0(8)
C32 C31 C34 F4B 22.0(8)
C30 C31 C34 F5B -29.7(6)
C32 C31 C34 F5B 151.3(6)
C30 C31 C34 F5 -3.1(8)
C32 C31 C34 F5 177.9(7)
C30 C31 C34 F6B 81.4(5)
C32 C31 C34 F6B -97.6(5)
C30 C31 C34 F4 -115.9(6)
C32 C31 C34 F4 65.1(6)
C2 C3 N1 C11 178.7(2)
C4 C3 N1 C11 -0.1(4)
C2 C3 N1 Co1 -2.6(3)
C4 C3 N1 Co1 178.7(2)
C16 C11 N1 C3 -119.2(2)
C12 C11 N1 C3 66.7(3)
C16 C11 N1 Co1 62.0(2)
C12 C11 N1 Co1 -112.2(2)
C19 C20 N2 C28 -172.2(2)
C21 C20 N2 C28 10.4(3)
C19 C20 N2 Co1 1.2(3)
C21 C20 N2 Co1 -176.18(18)
C33 C28 N2 C20 -127.5(2)
C29 C28 N2 C20 58.8(3)
C33 C28 N2 Co1 58.6(2)
C29 C28 N2 Co1 -115.1(2)
C2 C1 O1 Co1 -9.0(3)
C5 C1 O1 Co1 169.77(14)
C19 C18 O2 Co1 1.4(3)
C22 C18 O2 Co1 -177.16(14)
C18 O2 Co1 O1 -128.34(18)
C18 O2 Co1 N1 118.63(18)
C18 O2 Co1 N2 1.73(19)
C1 O1 Co1 O2 -116.52(17)
C1 O1 Co1 N1 7.83(18)
C1 O1 Co1 N2 128.27(17)
C3 N1 Co1 O2 120.24(18)
C11 N1 Co1 O2 -60.94(17)
C3 N1 Co1 O1 -2.22(19)
C11 N1 Co1 O1 176.60(15)
C3 N1 Co1 N2 -131.34(18)
C11 N1 Co1 N2 47.49(17)
C20 N2 Co1 O2 -2.97(18)
C28 N2 Co1 O2 170.82(15)
C20 N2 Co1 O1 121.23(17)
C28 N2 Co1 O1 -64.98(17)
C20 N2 Co1 N1 -124.92(18)
C28 N2 Co1 N1 48.87(17)
